data_7100934
loop_
_publ_author_name
'T. Pretsch'
'K.W. Chapman'
'C.J. Kepert'

_publ_section_title
;
Dehydration of the nanoporous coordination framework
ErIII[CoIII(CN)6]4H2O: single crystal to single
crystal transformation and negative thermal
expansion in ErIII[CoIII(CN)6]
;
_journal_name_full 'Chemical Communications'
_journal_paper_doi 10.1039/b601344a
_journal_year 2006
_chemical_formula_moiety 'C6 Co Er N6'
_chemical_formula_sum 'C6 Co Er N6'
_chemical_formula_weight 382.31
_chemical_name_common erbium(iii)-hexacyanocobaltate(iii)
_space_group_IT_number 194
_space_group_name_Hall '-P 6c 2c'
_space_group_name_H-M_alt 'P 63/m m c'
_symmetry_cell_setting hexagonal
_symmetry_space_group_name_Hall '-P 6c 2c'
_symmetry_space_group_name_H-M 'P 63/m m c'
_cell_angle_alpha 90.00
_cell_angle_beta 90.00
_cell_angle_gamma 120.00
_cell_formula_units_Z 2
_cell_length_a 7.3719(2)
_cell_length_b 7.3719(2)
_cell_length_c 13.0109(7)
_cell_measurement_temperature 375(2)
_cell_volume 612.35(4)
_diffrn_ambient_temperature 375(2)
_exptl_crystal_density_diffrn 2.073
_cod_depositor_comments
;
The following automatic conversions were performed:
'_symmetry_cell_setting' value 'Hexagonal' changed to 'hexagonal'
according to '/home/saulius/struct/CIF-dictionaries/cif_core.dic'
dictionary named 'cif_core.dic' version 2.4.1 from 2010-06-29.

Automatic conversion script
Id: cif_fix_enum 1527 2010-12-29 10:47:43Z saulius 
;
_cod_database_code 7100934

loop_
_symmetry_equiv_pos_as_xyz
'x, y, z'
'-y, x-y, z'
'-x+y, -x, z'
'-x, -y, z+1/2'
'y, -x+y, z+1/2'
'x-y, x, z+1/2'
'y, x, -z'
'x-y, -y, -z'
'-x, -x+y, -z'
'-y, -x, -z+1/2'
'-x+y, y, -z+1/2'
'x, x-y, -z+1/2'
'-x, -y, -z'
'y, -x+y, -z'
'x-y, x, -z'
'x, y, -z-1/2'
'-y, x-y, -z-1/2'
'-x+y, -x, -z-1/2'
'-y, -x, z'
'-x+y, y, z'
'x, x-y, z'
'y, x, z-1/2'
'x-y, -y, z-1/2'
'-x, -x+y, z-1/2'

loop_
_atom_site_label
_atom_site_type_symbol
_atom_site_fract_x
_atom_site_fract_y
_atom_site_fract_z
_atom_site_U_iso_or_equiv
_atom_site_adp_type
_atom_site_occupancy
_atom_site_symmetry_multiplicity
_atom_site_calc_flag
_atom_site_refinement_flags
_atom_site_disorder_assembly
_atom_site_disorder_group
Er1 Er 0.3333 0.6667 0.2500 0.01456(6) Uani 1 12 d S . .
Co1 Co 1.0000 1.0000 0.0000 0.01448(12) Uani 1 12 d S . .
C1 C 0.7596(3) 0.87981(17) 0.08451(15) 0.0249(4) Uani 1 2 d S . .
N1 N 0.6161(3) 0.80804(16) 0.13674(15) 0.0406(5) Uani 1 2 d S . .

loop_
_atom_site_aniso_label
_atom_site_aniso_U_11
_atom_site_aniso_U_22
_atom_site_aniso_U_33
_atom_site_aniso_U_23
_atom_site_aniso_U_13
_atom_site_aniso_U_12
Er1 0.01543(7) 0.01543(7) 0.01282(9) 0.000 0.000 0.00772(3)
Co1 0.01552(17) 0.01552(17) 0.0124(2) 0.000 0.000 0.00776(8)
C1 0.0228(10) 0.0293(8) 0.0203(8) 0.0008(4) 0.0017(8) 0.0114(5)
N1 0.0265(10) 0.0551(11) 0.0308(9) 0.0046(4) 0.0091(8) 0.0132(5)

loop_
_geom_bond_atom_site_label_1
_geom_bond_atom_site_label_2
_geom_bond_distance
_geom_bond_site_symmetry_2
_geom_bond_publ_flag
Er1 N1 2.3303(19) 16_556 ?
Er1 N1 2.3303(19) 3_565 ?
Er1 N1 2.330(2) . ?
Er1 N1 2.3303(19) 17_666 ?
Er1 N1 2.3303(19) 2_665 ?
Er1 N1 2.3303(19) 18_566 ?
Co1 C1 1.888(2) 3_675 ?
Co1 C1 1.888(2) 15_655 ?
Co1 C1 1.888(2) 13_775 ?
Co1 C1 1.888(2) . ?
Co1 C1 1.888(2) 14_565 ?
Co1 C1 1.888(2) 2_765 ?
C1 N1 1.141(3) . ?
